data_7046625
loop_
_publ_author_name
'Keweloh, Lukas'
'Aders, Niklas'
'Hepp, Alexander'
'Pleschka, Damian'
'W\"urthwein, Ernst-Ulrich'
'Uhl, Werner'

_publ_section_title
;
 A P-H functionalized Al/P-based frustrated Lewis pair -
 hydrophosphination of nitriles, ring opening with cyclopropenones and
 evidence of P[double bond, length as m-dash]C double bond formation.
;
_journal_issue 25
_journal_name_full 'Dalton transactions (Cambridge, England : 2003)'
_journal_page_first 8402
_journal_page_last 8417
_journal_paper_doi 10.1039/c8dt01836g
_journal_volume 47
_journal_year 2018
_chemical_formula_sum 'C42 H78 Al O P Si6'
_chemical_formula_weight 825.53
_chemical_melting_point 416
_space_group_crystal_system triclinic
_space_group_IT_number 2
_space_group_name_Hall '-P 1'
_space_group_name_H-M_alt 'P -1'
_symmetry_space_group_name_Hall '-P 1'
_symmetry_space_group_name_H-M 'P -1'
_atom_sites_solution_hydrogens geom
_audit_creation_method SHELXL-2014/7
_audit_update_record
;
2018-05-02 deposited with the CCDC.
2018-06-06 downloaded from the CCDC.
;
_cell_angle_alpha 93.804(2)
_cell_angle_beta 90.099(2)
_cell_angle_gamma 98.524(2)
_cell_formula_units_Z 2
_cell_length_a 11.1123(8)
_cell_length_b 12.6075(8)
_cell_length_c 18.2009(12)
_cell_measurement_reflns_used 9964
_cell_measurement_temperature 100(2)
_cell_measurement_theta_max 29.97
_cell_measurement_theta_min 2.24
_cell_volume 2516.0(3)
_computing_cell_refinement 'Bruker SAINT'
_computing_data_collection 'Bruker APEX2'
_computing_data_reduction 'Bruker SAINT'
_computing_molecular_graphics 'Bruker SHELXTL'
_computing_publication_material 'Bruker SHELXTL'
_computing_structure_refinement 'SHELXL-2014 (Sheldrick 2014)'
_computing_structure_solution 'SHELXS-97 (Sheldrick 2008)'
_diffrn_ambient_temperature 100(2)
_diffrn_measured_fraction_theta_full 0.986
_diffrn_measured_fraction_theta_max 0.987
_diffrn_measurement_device_type 'CCD area detector'
_diffrn_measurement_method 'omega scans'
_diffrn_radiation_type MoK\a
_diffrn_radiation_wavelength 0.71073
_diffrn_reflns_av_R_equivalents 0.0357
_diffrn_reflns_av_unetI/netI 0.0486
_diffrn_reflns_Laue_measured_fraction_full 0.986
_diffrn_reflns_Laue_measured_fraction_max 0.987
_diffrn_reflns_limit_h_max 15
_diffrn_reflns_limit_h_min -15
_diffrn_reflns_limit_k_max 17
_diffrn_reflns_limit_k_min -17
_diffrn_reflns_limit_l_max 25
_diffrn_reflns_limit_l_min -25
_diffrn_reflns_number 39469
_diffrn_reflns_point_group_measured_fraction_full 0.986
_diffrn_reflns_point_group_measured_fraction_max 0.987
_diffrn_reflns_theta_full 25.242
_diffrn_reflns_theta_max 30.054
_diffrn_reflns_theta_min 2.155
_diffrn_source microsource
_exptl_absorpt_coefficient_mu 0.243
_exptl_absorpt_correction_T_max 0.7460
_exptl_absorpt_correction_T_min 0.6807
_exptl_absorpt_correction_type empirical
_exptl_absorpt_process_details SADABS
_exptl_crystal_colour colourless
_exptl_crystal_density_diffrn 1.090
_exptl_crystal_description block
_exptl_crystal_F_000 900
_exptl_crystal_size_max 0.290
_exptl_crystal_size_mid 0.270
_exptl_crystal_size_min 0.230
_refine_diff_density_max 0.749
_refine_diff_density_min -0.535
_refine_diff_density_rms 0.060
_refine_ls_extinction_method none
_refine_ls_goodness_of_fit_ref 1.023
_refine_ls_hydrogen_treatment constr
_refine_ls_matrix_type full
_refine_ls_number_parameters 576
_refine_ls_number_reflns 14572
_refine_ls_number_restraints 406
_refine_ls_restrained_S_all 1.016
_refine_ls_R_factor_all 0.0622
_refine_ls_R_factor_gt 0.0412
_refine_ls_shift/su_max 0.001
_refine_ls_shift/su_mean 0.000
_refine_ls_structure_factor_coef Fsqd
_refine_ls_weighting_details 'w=1/[\s^2^(Fo^2^)+(0.0454P)^2^+1.0728P] where P=(Fo^2^+2Fc^2^)/3'
_refine_ls_weighting_scheme calc
_refine_ls_wR_factor_gt 0.0959
_refine_ls_wR_factor_ref 0.1046
_reflns_Friedel_coverage 0.000
_reflns_number_gt 11258
_reflns_number_total 14572
_reflns_threshold_expression 'I > 2\s(I)'
_cod_data_source_file c8dt01836g2.cif
_cod_data_source_block sad_a
_cod_depositor_comments 'Adding full bibliography for 7046625--7046631.cif.'
_cod_database_code 7046625
_shelx_shelxl_version_number 2014/7
_shelx_space_group_comment
;
The symmetry employed for this shelxl refinement is uniquely defined
by the following loop, which should always be used as a source of
symmetry information in preference to the above space-group names.
They are only intended as comments.
;
_shelx_estimated_absorpt_t_min 0.933
_shelx_estimated_absorpt_t_max 0.946

loop_
_space_group_symop_operation_xyz
'x, y, z'
'-x, -y, -z'

loop_
_atom_site_label
_atom_site_type_symbol
_atom_site_fract_x
_atom_site_fract_y
_atom_site_fract_z
_atom_site_U_iso_or_equiv
_atom_site_adp_type
_atom_site_occupancy
_atom_site_site_symmetry_order
_atom_site_calc_flag
_atom_site_refinement_flags_posn
_atom_site_refinement_flags_adp
_atom_site_refinement_flags_occupancy
_atom_site_disorder_assembly
_atom_site_disorder_group
Al1 Al 0.76519(4) 0.29147(3) 0.73673(2) 0.01194(9) Uani 1 1 d . . . . .
C10 C 0.8583(2) 0.23245(17) 0.65350(12) 0.0128(4) Uani 0.736(2) 1 d D U P A 1
H10 H 0.9409 0.2428 0.6771 0.015 Uiso 0.736(2) 1 calc R U P A 1
Si11 Si 0.89321(4) 0.31797(3) 0.57380(2) 0.01652(9) Uani 1 1 d D U . . .
Si12 Si 0.84333(4) 0.08436(3) 0.62542(2) 0.01762(9) Uani 1 1 d D U . . .
C111 C 0.9756(2) 0.45440(17) 0.60548(12) 0.0239(5) Uani 0.736(2) 1 d D U P A 1
H11A H 1.0109 0.4909 0.5629 0.029 Uiso 0.736(2) 1 calc R U P A 1
H11B H 1.0405 0.4465 0.6403 0.029 Uiso 0.736(2) 1 calc R U P A 1
H11C H 0.9182 0.4970 0.6298 0.029 Uiso 0.736(2) 1 calc R U P A 1
C112 C 0.7576(2) 0.3374(2) 0.52104(13) 0.0284(5) Uani 0.736(2) 1 d D U P A 1
H11D H 0.7155 0.2675 0.5013 0.034 Uiso 0.736(2) 1 calc R U P A 1
H11E H 0.7823 0.3827 0.4803 0.034 Uiso 0.736(2) 1 calc R U P A 1
H11F H 0.7027 0.3724 0.5534 0.034 Uiso 0.736(2) 1 calc R U P A 1
C113 C 1.0040(2) 0.2643(2) 0.50691(13) 0.0293(5) Uani 0.736(2) 1 d D U P A 1
H11G H 0.9672 0.1939 0.4847 0.035 Uiso 0.736(2) 1 calc R U P A 1
H11H H 1.0789 0.2568 0.5333 0.035 Uiso 0.736(2) 1 calc R U P A 1
H11I H 1.0230 0.3143 0.4682 0.035 Uiso 0.736(2) 1 calc R U P A 1
C11A C 0.8034(6) 0.4368(5) 0.5702(4) 0.0279(14) Uani 0.264(2) 1 d D U P A 2
H11J H 0.8078 0.4759 0.6174 0.034 Uiso 0.264(2) 1 calc R U P A 2
H11K H 0.7199 0.4102 0.5578 0.034 Uiso 0.264(2) 1 calc R U P A 2
H11L H 0.8377 0.4835 0.5336 0.034 Uiso 0.264(2) 1 calc R U P A 2
C11B C 0.8831(7) 0.2616(6) 0.4756(3) 0.0333(16) Uani 0.264(2) 1 d D U P A 2
H11M H 0.9234 0.3142 0.4445 0.040 Uiso 0.264(2) 1 calc R U P A 2
H11N H 0.7991 0.2436 0.4608 0.040 Uiso 0.264(2) 1 calc R U P A 2
H11O H 0.9215 0.1982 0.4711 0.040 Uiso 0.264(2) 1 calc R U P A 2
C11C C 1.0489(6) 0.3726(6) 0.5992(4) 0.0329(16) Uani 0.264(2) 1 d D U P A 2
H11P H 1.0517 0.4027 0.6492 0.039 Uiso 0.264(2) 1 calc R U P A 2
H11Q H 1.0789 0.4276 0.5671 0.039 Uiso 0.264(2) 1 calc R U P A 2
H11R H 1.0985 0.3163 0.5949 0.039 Uiso 0.264(2) 1 calc R U P A 2
C121 C 0.7765(2) -0.00432(14) 0.69828(11) 0.0462(6) Uani 1 1 d . . . . .
H12A H 0.8336 0.0018 0.7400 0.055 Uiso 1 1 calc R U . . .
H12B H 0.7613 -0.0791 0.6779 0.055 Uiso 1 1 calc R U . . .
H12C H 0.6998 0.0180 0.7150 0.055 Uiso 1 1 calc R U . . .
C122 C 0.9980(2) 0.0473(2) 0.61218(13) 0.0504(6) Uani 1 1 d . . . . .
H12D H 1.0401 0.0895 0.5740 0.060 Uiso 1 1 calc R U . . .
H12E H 0.9912 -0.0294 0.5970 0.060 Uiso 1 1 calc R U . . .
H12F H 1.0443 0.0622 0.6585 0.060 Uiso 1 1 calc R U . . .
C123 C 0.75509(18) 0.03480(18) 0.53905(10) 0.0388(5) Uani 1 1 d . . . . .
H12G H 0.6702 0.0461 0.5452 0.047 Uiso 1 1 calc R U . . .
H12H H 0.7584 -0.0420 0.5290 0.047 Uiso 1 1 calc R U . . .
H12I H 0.7905 0.0744 0.4978 0.047 Uiso 1 1 calc R U . . .
C10A C 0.8079(7) 0.2222(5) 0.6376(4) 0.0164(13) Uani 0.264(2) 1 d D U P A 2
H10A H 0.7291 0.2117 0.6142 0.020 Uiso 0.264(2) 1 calc R U P A 2
C20 C 0.78188(13) 0.21991(11) 0.83097(8) 0.0151(3) Uani 1 1 d D . . . .
H20 H 0.7761 0.1426 0.8131 0.018 Uiso 1 1 calc R U . . .
Si21 Si 0.93973(4) 0.24856(4) 0.87142(3) 0.02162(10) Uani 1 1 d D . . . .
Si22 Si 0.65918(4) 0.21521(3) 0.90133(2) 0.01756(9) Uani 1 1 d D . . . .
C211 C 1.06250(17) 0.26782(18) 0.80149(12) 0.0388(5) Uani 1 1 d D . . . .
H21A H 1.0578 0.2029 0.7682 0.047 Uiso 1 1 calc R U . . .
H21B H 1.1420 0.2813 0.8265 0.047 Uiso 1 1 calc R U . . .
H21C H 1.0521 0.3293 0.7731 0.047 Uiso 1 1 calc R U . . .
C212 C 0.97926(19) 0.13391(17) 0.92287(12) 0.0415(5) Uani 1 1 d D . . . .
H21D H 0.9625 0.0671 0.8915 0.050 Uiso 1 1 calc R U . . .
H21E H 0.9301 0.1272 0.9675 0.050 Uiso 1 1 calc R U . . .
H21F H 1.0658 0.1475 0.9366 0.050 Uiso 1 1 calc R U . . .
C213 C 0.9637(2) 0.37269(18) 0.93505(13) 0.0479(6) Uani 1 1 d D . . . .
H21G H 1.0501 0.3900 0.9487 0.058 Uiso 1 1 calc R U . . .
H21H H 0.9153 0.3605 0.9795 0.058 Uiso 1 1 calc R U . . .
H21I H 0.9384 0.4326 0.9103 0.058 Uiso 1 1 calc R U . . .
C221 C 0.68232(18) 0.12832(13) 0.97854(9) 0.0288(4) Uani 1 1 d . . . . .
H22A H 0.7055 0.0604 0.9583 0.035 Uiso 1 1 calc R U . . .
H22B H 0.6065 0.1137 1.0060 0.035 Uiso 1 1 calc R U . . .
H22C H 0.7470 0.1656 1.0116 0.035 Uiso 1 1 calc R U . . .
C222 C 0.64251(16) 0.34889(13) 0.94826(9) 0.0240(3) Uani 1 1 d . . . . .
H22D H 0.7152 0.3755 0.9784 0.029 Uiso 1 1 calc R U . . .
H22E H 0.5707 0.3411 0.9798 0.029 Uiso 1 1 calc R U . . .
H22F H 0.6329 0.4000 0.9112 0.029 Uiso 1 1 calc R U . . .
C223 C 0.50773(17) 0.15676(17) 0.85986(10) 0.0340(4) Uani 1 1 d . . . . .
H22G H 0.4857 0.2029 0.8223 0.041 Uiso 1 1 calc R U . . .
H22H H 0.4460 0.1520 0.8984 0.041 Uiso 1 1 calc R U . . .
H22I H 0.5121 0.0847 0.8372 0.041 Uiso 1 1 calc R U . . .
C1 C 0.60580(13) 0.35232(11) 0.72220(7) 0.0137(3) Uani 1 1 d . . . . .
C2 C 0.49462(13) 0.32525(12) 0.69052(8) 0.0164(3) Uani 1 1 d D . . . .
H2 H 0.4432 0.3790 0.6959 0.020 Uiso 1 1 calc R U . . .
C3 C 0.43918(14) 0.22257(13) 0.64772(8) 0.0199(3) Uani 1 1 d D U . . .
C31 C 0.5208(3) 0.1386(2) 0.64883(17) 0.0228(6) Uani 0.736(2) 1 d D U P A 1
H31A H 0.5992 0.1655 0.6271 0.027 Uiso 0.736(2) 1 calc R U P A 1
H31B H 0.4831 0.0735 0.6203 0.027 Uiso 0.736(2) 1 calc R U P A 1
H31C H 0.5338 0.1219 0.6998 0.027 Uiso 0.736(2) 1 calc R U P A 1
C32 C 0.4152(3) 0.2504(3) 0.56815(17) 0.0258(6) Uani 0.736(2) 1 d D U P A 1
H32A H 0.4928 0.2738 0.5445 0.031 Uiso 0.736(2) 1 calc R U P A 1
H32B H 0.3652 0.3083 0.5691 0.031 Uiso 0.736(2) 1 calc R U P A 1
H32C H 0.3722 0.1867 0.5404 0.031 Uiso 0.736(2) 1 calc R U P A 1
C33 C 0.3165(3) 0.1879(4) 0.68315(18) 0.0241(7) Uani 0.736(2) 1 d D U P A 1
H33A H 0.2761 0.1215 0.6573 0.029 Uiso 0.736(2) 1 calc R U P A 1
H33B H 0.2655 0.2446 0.6799 0.029 Uiso 0.736(2) 1 calc R U P A 1
H33C H 0.3292 0.1755 0.7350 0.029 Uiso 0.736(2) 1 calc R U P A 1
C31A C 0.4601(9) 0.2279(7) 0.5652(4) 0.0283(19) Uani 0.264(2) 1 d D U P A 2
H31D H 0.4251 0.2869 0.5478 0.034 Uiso 0.264(2) 1 calc R U P A 2
H31E H 0.4224 0.1620 0.5400 0.034 Uiso 0.264(2) 1 calc R U P A 2
H31F H 0.5459 0.2381 0.5558 0.034 Uiso 0.264(2) 1 calc R U P A 2
C32A C 0.4893(7) 0.1129(6) 0.6689(4) 0.0198(15) Uani 0.264(2) 1 d D U P A 2
H32D H 0.5757 0.1207 0.6619 0.024 Uiso 0.264(2) 1 calc R U P A 2
H32E H 0.4503 0.0532 0.6377 0.024 Uiso 0.264(2) 1 calc R U P A 2
H32F H 0.4714 0.1003 0.7194 0.024 Uiso 0.264(2) 1 calc R U P A 2
C33A C 0.3000(8) 0.1917(11) 0.6578(6) 0.031(2) Uani 0.264(2) 1 d D U P A 2
H33D H 0.2832 0.1814 0.7087 0.037 Uiso 0.264(2) 1 calc R U P A 2
H33E H 0.2718 0.1264 0.6287 0.037 Uiso 0.264(2) 1 calc R U P A 2
H33F H 0.2590 0.2483 0.6421 0.037 Uiso 0.264(2) 1 calc R U P A 2
P1 P 0.63180(3) 0.47962(3) 0.77323(2) 0.01324(8) Uani 1 1 d . . . . .
C30 C 0.54585(13) 0.58812(11) 0.75647(8) 0.0136(3) Uani 1 1 d . . . . .
H30 H 0.5919 0.6494 0.7874 0.016 Uiso 1 1 calc R U . . .
Si31 Si 0.39012(4) 0.57197(3) 0.80290(2) 0.01618(9) Uani 1 1 d D . . . .
C311 C 0.38234(15) 0.47003(13) 0.87305(9) 0.0240(3) Uani 1 1 d D . . . .
H31G H 0.4472 0.4921 0.9099 0.029 Uiso 1 1 calc R U . . .
H31H H 0.3927 0.4002 0.8489 0.029 Uiso 1 1 calc R U . . .
H31I H 0.3031 0.4642 0.8972 0.029 Uiso 1 1 calc R U . . .
C312 C 0.37317(15) 0.70497(13) 0.84907(9) 0.0238(3) Uani 1 1 d D . . . .
H31J H 0.2965 0.6990 0.8761 0.029 Uiso 1 1 calc R U . . .
H31K H 0.3727 0.7578 0.8120 0.029 Uiso 1 1 calc R U . . .
H31L H 0.4413 0.7282 0.8835 0.029 Uiso 1 1 calc R U . . .
C313 C 0.25958(14) 0.53032(14) 0.73746(10) 0.0259(3) Uani 1 1 d D . . . .
H31M H 0.2685 0.4613 0.7115 0.031 Uiso 1 1 calc R U . . .
H31N H 0.2585 0.5849 0.7017 0.031 Uiso 1 1 calc R U . . .
H31O H 0.1832 0.5229 0.7648 0.031 Uiso 1 1 calc R U . . .
Si32 Si 0.55527(4) 0.64318(3) 0.66167(2) 0.01952(9) Uani 1 1 d D U . . .
C321 C 0.4989(4) 0.7754(3) 0.6691(4) 0.0258(10) Uani 0.736(2) 1 d D U P A 3
H32G H 0.5131 0.8096 0.6237 0.031 Uiso 0.736(2) 1 calc R U P A 3
H32H H 0.5412 0.8202 0.7085 0.031 Uiso 0.736(2) 1 calc R U P A 3
H32I H 0.4132 0.7645 0.6789 0.031 Uiso 0.736(2) 1 calc R U P A 3
C322 C 0.4705(8) 0.5506(7) 0.5904(4) 0.0333(10) Uani 0.736(2) 1 d D U P A 3
H32J H 0.3903 0.5260 0.6077 0.040 Uiso 0.736(2) 1 calc R U P A 3
H32K H 0.5125 0.4901 0.5800 0.040 Uiso 0.736(2) 1 calc R U P A 3
H32L H 0.4645 0.5874 0.5463 0.040 Uiso 0.736(2) 1 calc R U P A 3
C323 C 0.7193(4) 0.6650(4) 0.6317(4) 0.0253(9) Uani 0.736(2) 1 d D U P A 3
H32M H 0.7485 0.5971 0.6258 0.030 Uiso 0.736(2) 1 calc R U P A 3
H32N H 0.7677 0.7106 0.6684 0.030 Uiso 0.736(2) 1 calc R U P A 3
H32O H 0.7250 0.6985 0.5857 0.030 Uiso 0.736(2) 1 calc R U P A 3
C32D C 0.4652(11) 0.7596(10) 0.6648(11) 0.024(3) Uani 0.264(2) 1 d D U P A 4
H32P H 0.5003 0.8141 0.7011 0.028 Uiso 0.264(2) 1 calc R U P A 4
H32Q H 0.3824 0.7347 0.6773 0.028 Uiso 0.264(2) 1 calc R U P A 4
H32R H 0.4671 0.7890 0.6174 0.028 Uiso 0.264(2) 1 calc R U P A 4
C32E C 0.7066(11) 0.6911(9) 0.6307(11) 0.025(2) Uani 0.264(2) 1 d D U P A 4
H32S H 0.7545 0.6336 0.6294 0.030 Uiso 0.264(2) 1 calc R U P A 4
H32T H 0.7438 0.7490 0.6640 0.030 Uiso 0.264(2) 1 calc R U P A 4
H32U H 0.7021 0.7162 0.5823 0.030 Uiso 0.264(2) 1 calc R U P A 4
C32F C 0.4722(19) 0.5440(17) 0.5912(12) 0.0253(9) Uani 0.264(2) 1 d D U P A 4
H32V H 0.4931 0.5660 0.5428 0.030 Uiso 0.264(2) 1 calc R U P A 4
H32W H 0.3861 0.5408 0.5980 0.030 Uiso 0.264(2) 1 calc R U P A 4
H32$ H 0.4947 0.4743 0.5968 0.030 Uiso 0.264(2) 1 calc R U P A 4
C4 C 0.79044(13) 0.51005(11) 0.77475(8) 0.0140(3) Uani 1 1 d . . . . .
O1 O 0.85002(9) 0.43061(8) 0.75913(6) 0.0157(2) Uani 1 1 d . . . . .
C5 C 0.85871(13) 0.61545(11) 0.79994(8) 0.0164(3) Uani 1 1 d . . . . .
C51 C 0.79826(13) 0.68730(11) 0.85128(8) 0.0155(3) Uani 1 1 d . . . . .
C52 C 0.75730(14) 0.65326(12) 0.91935(8) 0.0190(3) Uani 1 1 d . . . . .
H52 H 0.7678 0.5837 0.9330 0.023 Uiso 1 1 calc R U . . .
C53 C 0.70126(15) 0.72014(13) 0.96741(9) 0.0239(3) Uani 1 1 d . . . . .
H53 H 0.6745 0.6965 1.0139 0.029 Uiso 1 1 calc R U . . .
C54 C 0.68416(15) 0.82139(13) 0.94788(9) 0.0249(3) Uani 1 1 d . . . . .
H54 H 0.6453 0.8669 0.9808 0.030 Uiso 1 1 calc R U . . .
C55 C 0.72412(15) 0.85587(12) 0.87999(9) 0.0214(3) Uani 1 1 d . . . . .
H55 H 0.7122 0.9250 0.8662 0.026 Uiso 1 1 calc R U . . .
C56 C 0.78126(14) 0.78962(11) 0.83235(8) 0.0180(3) Uani 1 1 d . . . . .
H56 H 0.8092 0.8140 0.7862 0.022 Uiso 1 1 calc R U . . .
C6 C 0.96872(14) 0.64380(12) 0.76993(9) 0.0206(3) Uani 1 1 d . . . . .
H6 H 0.9971 0.5900 0.7374 0.025 Uiso 1 1 calc R U . . .
C61 C 1.05074(13) 0.74640(12) 0.78063(10) 0.0224(3) Uani 1 1 d . . . . .
C62 C 1.06644(15) 0.80730(13) 0.84764(11) 0.0263(4) Uani 1 1 d . . . . .
H62 H 1.0240 0.7820 0.8898 0.032 Uiso 1 1 calc R U . . .
C63 C 1.14378(16) 0.90482(13) 0.85301(12) 0.0328(4) Uani 1 1 d . . . . .
H63 H 1.1543 0.9457 0.8990 0.039 Uiso 1 1 calc R U . . .
C64 C 1.20548(17) 0.94279(14) 0.79201(13) 0.0385(5) Uani 1 1 d . . . . .
H64 H 1.2572 1.0101 0.7959 0.046 Uiso 1 1 calc R U . . .
C65 C 1.19194(16) 0.88291(14) 0.72545(13) 0.0362(5) Uani 1 1 d . . . . .
H65 H 1.2344 0.9089 0.6835 0.043 Uiso 1 1 calc R U . . .
C66 C 1.11609(15) 0.78441(13) 0.71984(11) 0.0287(4) Uani 1 1 d . . . . .
H66 H 1.1087 0.7426 0.6742 0.034 Uiso 1 1 calc R U . . .

loop_
_atom_site_aniso_label
_atom_site_aniso_U_11
_atom_site_aniso_U_22
_atom_site_aniso_U_33
_atom_site_aniso_U_23
_atom_site_aniso_U_13
_atom_site_aniso_U_12
Al1 0.0136(2) 0.01018(19) 0.01224(19) 0.00018(15) 0.00216(15) 0.00282(15)
C10 0.0129(11) 0.0128(9) 0.0129(10) -0.0003(8) 0.0012(8) 0.0031(8)
Si11 0.0192(2) 0.01669(19) 0.01318(18) 0.00161(15) 0.00305(15) 0.00078(15)
Si12 0.0214(2) 0.01215(18) 0.0188(2) -0.00347(15) 0.00103(16) 0.00289(15)
C111 0.0319(12) 0.0189(10) 0.0190(10) 0.0038(8) 0.0050(9) -0.0041(8)
C112 0.0258(12) 0.0356(13) 0.0243(11) 0.0126(10) -0.0037(9) 0.0016(10)
C113 0.0330(13) 0.0307(12) 0.0248(11) 0.0029(10) 0.0139(10) 0.0060(10)
C11A 0.031(3) 0.032(3) 0.022(3) 0.009(3) 0.006(2) 0.008(3)
C11B 0.048(4) 0.036(4) 0.014(3) 0.004(2) 0.010(3) 0.001(3)
C11C 0.028(3) 0.032(3) 0.037(4) 0.013(3) 0.004(3) -0.005(3)
C121 0.0937(19) 0.0121(8) 0.0318(10) 0.0000(7) 0.0102(11) 0.0056(9)
C122 0.0376(12) 0.0639(15) 0.0512(13) -0.0318(12) -0.0091(10) 0.0287(11)
C123 0.0279(10) 0.0556(13) 0.0289(9) -0.0188(9) -0.0012(7) 0.0031(9)
C10A 0.016(3) 0.018(3) 0.014(3) -0.003(2) -0.003(2) 0.001(2)
C20 0.0193(7) 0.0135(6) 0.0127(6) 0.0005(5) 0.0013(5) 0.0035(5)
Si21 0.0200(2) 0.0228(2) 0.0232(2) 0.00018(18) -0.00312(17) 0.00755(17)
Si22 0.0228(2) 0.01737(19) 0.01244(18) 0.00208(15) 0.00311(15) 0.00213(16)
C211 0.0212(9) 0.0477(12) 0.0492(12) 0.0119(10) 0.0055(8) 0.0070(8)
C212 0.0346(11) 0.0493(12) 0.0466(12) 0.0184(10) -0.0035(9) 0.0187(9)
C213 0.0348(11) 0.0480(12) 0.0591(14) -0.0266(11) -0.0241(10) 0.0139(9)
C221 0.0499(11) 0.0196(8) 0.0189(8) 0.0044(6) 0.0087(7) 0.0108(7)
C222 0.0351(9) 0.0228(8) 0.0171(7) 0.0040(6) 0.0065(6) 0.0127(7)
C223 0.0270(9) 0.0466(11) 0.0244(9) 0.0024(8) 0.0066(7) -0.0084(8)
C1 0.0179(7) 0.0116(6) 0.0117(6) 0.0002(5) 0.0029(5) 0.0029(5)
C2 0.0149(7) 0.0186(7) 0.0163(7) 0.0008(6) 0.0024(5) 0.0042(5)
C3 0.0158(7) 0.0231(7) 0.0193(7) -0.0009(6) -0.0008(5) -0.0010(6)
C31 0.0207(14) 0.0179(13) 0.0280(16) -0.0067(11) 0.0003(10) 0.0005(10)
C32 0.0258(17) 0.0261(16) 0.0224(12) -0.0016(10) -0.0064(11) -0.0050(11)
C33 0.0184(13) 0.0225(13) 0.0289(18) 0.0011(15) 0.0013(12) -0.0048(11)
C31A 0.039(5) 0.020(4) 0.021(3) 0.001(3) -0.008(3) -0.010(3)
C32A 0.023(4) 0.015(3) 0.020(4) -0.004(2) 0.004(3) 0.000(3)
C33A 0.021(4) 0.033(4) 0.037(6) 0.004(5) 0.002(3) -0.004(3)
P1 0.01226(17) 0.01095(16) 0.01688(17) 0.00084(13) 0.00118(13) 0.00293(13)
C30 0.0154(7) 0.0120(6) 0.0140(6) 0.0005(5) 0.0010(5) 0.0046(5)
Si31 0.01414(19) 0.01841(19) 0.01693(19) 0.00000(16) 0.00079(15) 0.00601(15)
C311 0.0216(8) 0.0267(8) 0.0252(8) 0.0063(7) 0.0086(6) 0.0062(6)
C312 0.0250(8) 0.0256(8) 0.0224(8) -0.0039(6) 0.0003(6) 0.0117(6)
C313 0.0168(8) 0.0300(9) 0.0314(9) -0.0041(7) -0.0037(6) 0.0079(6)
Si32 0.0278(2) 0.0170(2) 0.01501(19) 0.00353(16) 0.00183(16) 0.00644(17)
C321 0.030(2) 0.0178(15) 0.031(2) 0.0064(14) -0.001(2) 0.0079(16)
C322 0.0496(18) 0.034(2) 0.0149(12) 0.0007(14) -0.0066(11) 0.0025(16)
C323 0.0328(14) 0.024(2) 0.0213(14) 0.0115(18) 0.0093(11) 0.0076(13)
C32D 0.030(6) 0.021(4) 0.019(4) 0.002(3) -0.009(5) 0.000(4)
C32E 0.046(5) 0.005(4) 0.025(4) 0.007(4) 0.005(4) 0.002(3)
C32F 0.0328(14) 0.024(2) 0.0213(14) 0.0115(18) 0.0093(11) 0.0076(13)
C4 0.0136(7) 0.0131(6) 0.0158(6) 0.0031(5) 0.0029(5) 0.0031(5)
O1 0.0129(5) 0.0111(4) 0.0234(5) 0.0008(4) 0.0030(4) 0.0035(4)
C5 0.0167(7) 0.0108(6) 0.0224(7) 0.0027(6) -0.0001(5) 0.0033(5)
C51 0.0132(7) 0.0116(6) 0.0211(7) -0.0002(5) -0.0014(5) 0.0004(5)
C52 0.0210(8) 0.0130(6) 0.0225(7) 0.0033(6) -0.0020(6) -0.0003(5)
C53 0.0296(9) 0.0205(7) 0.0204(7) 0.0034(6) 0.0047(6) -0.0013(6)
C54 0.0288(9) 0.0203(8) 0.0250(8) -0.0031(7) 0.0077(7) 0.0037(6)
C55 0.0253(8) 0.0130(7) 0.0266(8) 0.0019(6) 0.0027(6) 0.0048(6)
C56 0.0203(7) 0.0139(7) 0.0197(7) 0.0016(6) 0.0021(6) 0.0022(5)
C6 0.0165(7) 0.0141(7) 0.0319(8) 0.0028(6) 0.0014(6) 0.0042(5)
C61 0.0114(7) 0.0147(7) 0.0423(10) 0.0069(7) 0.0000(6) 0.0033(5)
C62 0.0178(8) 0.0179(7) 0.0436(10) 0.0042(7) -0.0061(7) 0.0026(6)
C63 0.0247(9) 0.0173(8) 0.0561(12) 0.0045(8) -0.0166(8) 0.0018(6)
C64 0.0239(9) 0.0190(8) 0.0716(15) 0.0157(9) -0.0135(9) -0.0052(7)
C65 0.0211(9) 0.0259(9) 0.0626(13) 0.0213(9) 0.0007(8) -0.0010(7)
C66 0.0180(8) 0.0219(8) 0.0473(11) 0.0095(8) 0.0024(7) 0.0032(6)

loop_
_atom_type_symbol
_atom_type_description
_atom_type_scat_dispersion_real
_atom_type_scat_dispersion_imag
_atom_type_scat_source
C C 0.0033 0.0016 'International Tables Vol C Tables 4.2.6.8 and 6.1.1.4'
H H 0.0000 0.0000 'International Tables Vol C Tables 4.2.6.8 and 6.1.1.4'
Al Al 0.0645 0.0514 'International Tables Vol C Tables 4.2.6.8 and 6.1.1.4'
O O 0.0106 0.0060 'International Tables Vol C Tables 4.2.6.8 and 6.1.1.4'
P P 0.1023 0.0942 'International Tables Vol C Tables 4.2.6.8 and 6.1.1.4'
Si Si 0.0817 0.0704 'International Tables Vol C Tables 4.2.6.8 and 6.1.1.4'

loop_
_geom_angle_atom_site_label_1
_geom_angle_atom_site_label_2
_geom_angle_atom_site_label_3
_geom_angle
O1 Al1 C10 104.04(8)
O1 Al1 C20 102.34(6)
C10 Al1 C20 113.19(8)
O1 Al1 C10A 114.38(18)
C20 Al1 C10A 121.47(18)
O1 Al1 C1 90.99(5)
C10 Al1 C1 123.28(8)
C20 Al1 C1 116.28(6)
C10A Al1 C1 107.3(2)
Si11 C10 Si12 112.41(11)
Si11 C10 Al1 117.23(11)
Si12 C10 Al1 122.84(12)
Si11 C10 H10 99.2
Si12 C10 H10 99.2
Al1 C10 H10 99.2
C112 Si11 C10 113.78(11)
C11C Si11 C11B 110.8(3)
C112 Si11 C111 107.80(11)
C10 Si11 C111 110.89(10)
C11C Si11 C10A 116.9(3)
C11B Si11 C10A 111.9(3)
C112 Si11 C113 107.88(11)
C10 Si11 C113 112.89(10)
C111 Si11 C113 102.92(11)
C11C Si11 C11A 107.5(3)
C11B Si11 C11A 101.9(3)
C10A Si11 C11A 106.4(3)
C10A Si12 C122 125.4(2)
C10A Si12 C123 100.7(2)
C122 Si12 C123 106.31(9)
C10A Si12 C121 113.4(2)
C122 Si12 C121 103.62(12)
C123 Si12 C121 105.72(10)
C122 Si12 C10 108.79(11)
C123 Si12 C10 117.48(11)
C121 Si12 C10 113.80(9)
Si11 C111 H11A 109.5
Si11 C111 H11B 109.5
H11A C111 H11B 109.5
Si11 C111 H11C 109.5
H11A C111 H11C 109.5
H11B C111 H11C 109.5
Si11 C112 H11D 109.5
Si11 C112 H11E 109.5
H11D C112 H11E 109.5
Si11 C112 H11F 109.5
H11D C112 H11F 109.5
H11E C112 H11F 109.5
Si11 C113 H11G 109.5
Si11 C113 H11H 109.5
H11G C113 H11H 109.5
Si11 C113 H11I 109.5
H11G C113 H11I 109.5
H11H C113 H11I 109.5
Si11 C11A H11J 109.5
Si11 C11A H11K 109.5
H11J C11A H11K 109.5
Si11 C11A H11L 109.5
H11J C11A H11L 109.5
H11K C11A H11L 109.5
Si11 C11B H11M 109.5
Si11 C11B H11N 109.5
H11M C11B H11N 109.5
Si11 C11B H11O 109.5
H11M C11B H11O 109.5
H11N C11B H11O 109.5
Si11 C11C H11P 109.5
Si11 C11C H11Q 109.5
H11P C11C H11Q 109.5
Si11 C11C H11R 109.5
H11P C11C H11R 109.5
H11Q C11C H11R 109.5
Si12 C121 H12A 109.5
Si12 C121 H12B 109.5
H12A C121 H12B 109.5
Si12 C121 H12C 109.5
H12A C121 H12C 109.5
H12B C121 H12C 109.5
Si12 C122 H12D 109.5
Si12 C122 H12E 109.5
H12D C122 H12E 109.5
Si12 C122 H12F 109.5
H12D C122 H12F 109.5
H12E C122 H12F 109.5
Si12 C123 H12G 109.5
Si12 C123 H12H 109.5
H12G C123 H12H 109.5
Si12 C123 H12I 109.5
H12G C123 H12I 109.5
H12H C123 H12I 109.5
Si12 C10A Si11 114.0(3)
Si12 C10A Al1 123.3(3)
Si11 C10A Al1 114.7(3)
Si12 C10A H10A 99.5
Si11 C10A H10A 99.5
Al1 C10A H10A 99.5
Si22 C20 Si21 113.73(7)
Si22 C20 Al1 120.42(7)
Si21 C20 Al1 113.16(7)
Si22 C20 H20 102.0
Si21 C20 H20 102.0
Al1 C20 H20 102.0
C211 Si21 C213 105.70(11)
C211 Si21 C20 114.05(8)
C213 Si21 C20 112.74(8)
C211 Si21 C212 103.28(9)
C213 Si21 C212 108.13(11)
C20 Si21 C212 112.26(8)
C20 Si22 C223 111.29(7)
C20 Si22 C222 114.44(7)
C223 Si22 C222 107.38(9)
C20 Si22 C221 113.43(7)
C223 Si22 C221 105.06(9)
C222 Si22 C221 104.53(7)
Si21 C211 H21A 109.5
Si21 C211 H21B 109.5
H21A C211 H21B 109.5
Si21 C211 H21C 109.5
H21A C211 H21C 109.5
H21B C211 H21C 109.5
Si21 C212 H21D 109.5
Si21 C212 H21E 109.5
H21D C212 H21E 109.5
Si21 C212 H21F 109.5
H21D C212 H21F 109.5
H21E C212 H21F 109.5
Si21 C213 H21G 109.5
Si21 C213 H21H 109.5
H21G C213 H21H 109.5
Si21 C213 H21I 109.5
H21G C213 H21I 109.5
H21H C213 H21I 109.5
Si22 C221 H22A 109.5
Si22 C221 H22B 109.5
H22A C221 H22B 109.5
Si22 C221 H22C 109.5
H22A C221 H22C 109.5
H22B C221 H22C 109.5
Si22 C222 H22D 109.5
Si22 C222 H22E 109.5
H22D C222 H22E 109.5
Si22 C222 H22F 109.5
H22D C222 H22F 109.5
H22E C222 H22F 109.5
Si22 C223 H22G 109.5
Si22 C223 H22H 109.5
H22G C223 H22H 109.5
Si22 C223 H22I 109.5
H22G C223 H22I 109.5
H22H C223 H22I 109.5
C2 C1 P1 115.76(11)
C2 C1 Al1 140.84(11)
P1 C1 Al1 103.34(7)
C1 C2 C3 130.06(13)
C1 C2 H2 115.0
C3 C2 H2 115.0
C31 C3 C2 111.29(16)
C2 C3 C31A 112.0(4)
C31 C3 C33 112.5(2)
C2 C3 C33 105.9(2)
C31 C3 C32 111.12(19)
C2 C3 C32 107.71(17)
C33 C3 C32 108.04(19)
C2 C3 C33A 114.5(5)
C31A C3 C33A 106.6(5)
C2 C3 C32A 116.2(3)
C31A C3 C32A 104.8(4)
C33A C3 C32A 101.6(6)
C3 C31 H31A 109.5
C3 C31 H31B 109.5
H31A C31 H31B 109.5
C3 C31 H31C 109.5
H31A C31 H31C 109.5
H31B C31 H31C 109.5
C3 C32 H32A 109.5
C3 C32 H32B 109.5
H32A C32 H32B 109.5
C3 C32 H32C 109.5
H32A C32 H32C 109.5
H32B C32 H32C 109.5
C3 C33 H33A 109.5
C3 C33 H33B 109.5
H33A C33 H33B 109.5
C3 C33 H33C 109.5
H33A C33 H33C 109.5
H33B C33 H33C 109.5
C3 C31A H31D 109.5
C3 C31A H31E 109.5
H31D C31A H31E 109.5
C3 C31A H31F 109.5
H31D C31A H31F 109.5
H31E C31A H31F 109.5
C3 C32A H32D 109.5
C3 C32A H32E 109.5
H32D C32A H32E 109.5
C3 C32A H32F 109.5
H32D C32A H32F 109.5
H32E C32A H32F 109.5
C3 C33A H33D 109.5
C3 C33A H33E 109.5
H33D C33A H33E 109.5
C3 C33A H33F 109.5
H33D C33A H33F 109.5
H33E C33A H33F 109.5
C4 P1 C1 102.70(7)
C4 P1 C30 117.39(7)
C1 P1 C30 122.66(7)
P1 C30 Si32 117.93(7)
P1 C30 Si31 112.89(7)
Si32 C30 Si31 117.25(7)
P1 C30 H30 101.6
Si32 C30 H30 101.6
Si31 C30 H30 101.6
C312 Si31 C311 109.37(8)
C312 Si31 C313 108.44(8)
C311 Si31 C313 107.70(8)
C312 Si31 C30 106.95(7)
C311 Si31 C30 110.50(7)
C313 Si31 C30 113.81(7)
Si31 C311 H31G 109.5
Si31 C311 H31H 109.5
H31G C311 H31H 109.5
Si31 C311 H31I 109.5
H31G C311 H31I 109.5
H31H C311 H31I 109.5
Si31 C312 H31J 109.5
Si31 C312 H31K 109.5
H31J C312 H31K 109.5
Si31 C312 H31L 109.5
H31J C312 H31L 109.5
H31K C312 H31L 109.5
Si31 C313 H31M 109.5
Si31 C313 H31N 109.5
H31M C313 H31N 109.5
Si31 C313 H31O 109.5
H31M C313 H31O 109.5
H31N C313 H31O 109.5
C322 Si32 C321 111.4(4)
C32E Si32 C32F 110.5(8)
C322 Si32 C323 106.5(3)
C321 Si32 C323 108.7(2)
C32E Si32 C32D 108.0(6)
C32F Si32 C32D 103.7(8)
C32E Si32 C30 115.7(6)
C322 Si32 C30 113.0(3)
C321 Si32 C30 107.8(2)
C32F Si32 C30 111.0(8)
C323 Si32 C30 109.4(2)
C32D Si32 C30 107.1(6)
Si32 C321 H32G 109.5
Si32 C321 H32H 109.5
H32G C321 H32H 109.5
Si32 C321 H32I 109.5
H32G C321 H32I 109.5
H32H C321 H32I 109.5
Si32 C322 H32J 109.5
Si32 C322 H32K 109.5
H32J C322 H32K 109.5
Si32 C322 H32L 109.5
H32J C322 H32L 109.5
H32K C322 H32L 109.5
Si32 C323 H32M 109.5
Si32 C323 H32N 109.5
H32M C323 H32N 109.5
Si32 C323 H32O 109.5
H32M C323 H32O 109.5
H32N C323 H32O 109.5
Si32 C32D H32P 109.5
Si32 C32D H32Q 109.5
H32P C32D H32Q 109.5
Si32 C32D H32R 109.5
H32P C32D H32R 109.5
H32Q C32D H32R 109.5
Si32 C32E H32S 109.5
Si32 C32E H32T 109.5
H32S C32E H32T 109.5
Si32 C32E H32U 109.5
H32S C32E H32U 109.5
H32T C32E H32U 109.5
Si32 C32F H32V 109.5
Si32 C32F H32W 109.5
H32V C32F H32W 109.5
Si32 C32F H32$ 109.5
H32V C32F H32$ 109.5
H32W C32F H32$ 109.5
O1 C4 C5 118.83(12)
O1 C4 P1 116.44(10)
C5 C4 P1 124.39(10)
C4 O1 Al1 119.99(9)
C6 C5 C4 117.19(13)
C6 C5 C51 124.20(13)
C4 C5 C51 118.38(12)
C52 C51 C56 118.73(14)
C52 C51 C5 120.34(13)
C56 C51 C5 120.93(13)
C53 C52 C51 120.48(14)
C53 C52 H52 119.8
C51 C52 H52 119.8
C52 C53 C54 120.31(14)
C52 C53 H53 119.8
C54 C53 H53 119.8
C53 C54 C55 119.65(15)
C53 C54 H54 120.2
C55 C54 H54 120.2
C56 C55 C54 120.06(14)
C56 C55 H55 120.0
C54 C55 H55 120.0
C55 C56 C51 120.76(14)
C55 C56 H56 119.6
C51 C56 H56 119.6
C5 C6 C61 128.37(15)
C5 C6 H6 115.8
C61 C6 H6 115.8
C62 C61 C66 118.64(15)
C62 C61 C6 123.70(15)
C66 C61 C6 117.66(16)
C63 C62 C61 120.31(18)
C63 C62 H62 119.8
C61 C62 H62 119.8
C64 C63 C62 120.44(19)
C64 C63 H63 119.8
C62 C63 H63 119.8
C65 C64 C63 119.95(17)
C65 C64 H64 120.0
C63 C64 H64 120.0
C64 C65 C66 119.98(19)
C64 C65 H65 120.0
C66 C65 H65 120.0
C65 C66 C61 120.63(19)
C65 C66 H66 119.7
C61 C66 H66 119.7

loop_
_geom_bond_atom_site_label_1
_geom_bond_atom_site_label_2
_geom_bond_distance
Al1 O1 1.8830(11)
Al1 C10 2.001(2)
Al1 C20 2.0110(14)
Al1 C10A 2.040(6)
Al1 C1 2.0551(15)
C10 Si11 1.872(2)
C10 Si12 1.886(2)
C10 H10 1.0000
Si11 C11C 1.812(6)
Si11 C112 1.841(2)
Si11 C11B 1.877(6)
Si11 C111 1.878(2)
Si11 C10A 1.885(6)
Si11 C113 1.897(2)
Si11 C11A 1.923(6)
Si12 C10A 1.837(6)
Si12 C122 1.859(2)
Si12 C123 1.8725(19)
Si12 C121 1.8744(19)
C111 H11A 0.9800
C111 H11B 0.9800
C111 H11C 0.9800
C112 H11D 0.9800
C112 H11E 0.9800
C112 H11F 0.9800
C113 H11G 0.9800
C113 H11H 0.9800
C113 H11I 0.9800
C11A H11J 0.9600
C11A H11K 0.9600
C11A H11L 0.9600
C11B H11M 0.9600
C11B H11N 0.9600
C11B H11O 0.9600
C11C H11P 0.9600
C11C H11Q 0.9600
C11C H11R 0.9600
C121 H12A 0.9800
C121 H12B 0.9800
C121 H12C 0.9800
C122 H12D 0.9800
C122 H12E 0.9800
C122 H12F 0.9800
C123 H12G 0.9800
C123 H12H 0.9800
C123 H12I 0.9800
C10A H10A 0.9600
C20 Si22 1.8693(14)
C20 Si21 1.8765(15)
C20 H20 1.0000
Si21 C211 1.8679(19)
Si21 C213 1.870(2)
Si21 C212 1.8778(19)
Si22 C223 1.8706(19)
Si22 C222 1.8726(16)
Si22 C221 1.8782(16)
C211 H21A 0.9800
C211 H21B 0.9800
C211 H21C 0.9800
C212 H21D 0.9800
C212 H21E 0.9800
C212 H21F 0.9800
C213 H21G 0.9800
C213 H21H 0.9800
C213 H21I 0.9800
C221 H22A 0.9800
C221 H22B 0.9800
C221 H22C 0.9800
C222 H22D 0.9800
C222 H22E 0.9800
C222 H22F 0.9800
C223 H22G 0.9800
C223 H22H 0.9800
C223 H22I 0.9800
C1 C2 1.350(2)
C1 P1 1.7849(14)
C2 C3 1.513(2)
C2 H2 0.9500
C3 C31 1.494(3)
C3 C31A 1.525(8)
C3 C33 1.526(4)
C3 C32 1.544(3)
C3 C33A 1.552(9)
C3 C32A 1.634(7)
C31 H31A 0.9800
C31 H31B 0.9800
C31 H31C 0.9800
C32 H32A 0.9800
C32 H32B 0.9800
C32 H32C 0.9800
C33 H33A 0.9800
C33 H33B 0.9800
C33 H33C 0.9800
C31A H31D 0.9600
C31A H31E 0.9600
C31A H31F 0.9600
C32A H32D 0.9600
C32A H32E 0.9600
C32A H32F 0.9600
C33A H33D 0.9600
C33A H33E 0.9600
C33A H33F 0.9600
P1 C4 1.7474(14)
P1 C30 1.8216(14)
C30 Si32 1.8994(14)
C30 Si31 1.9166(14)
C30 H30 1.0000
Si31 C312 1.8602(16)
Si31 C311 1.8640(16)
Si31 C313 1.8666(17)
C311 H31G 0.9800
C311 H31H 0.9800
C311 H31I 0.9800
C312 H31J 0.9800
C312 H31K 0.9800
C312 H31L 0.9800
C313 H31M 0.9800
C313 H31N 0.9800
C313 H31O 0.9800
Si32 C32E 1.805(12)
Si32 C322 1.845(5)
Si32 C321 1.862(4)
Si32 C32F 1.871(14)
Si32 C323 1.890(4)
Si32 C32D 1.893(11)
C321 H32G 0.9600
C321 H32H 0.9600
C321 H32I 0.9600
C322 H32J 0.9600
C322 H32K 0.9600
C322 H32L 0.9600
C323 H32M 0.9600
C323 H32N 0.9600
C323 H32O 0.9600
C32D H32P 0.9600
C32D H32Q 0.9600
C32D H32R 0.9600
C32E H32S 0.9600
C32E H32T 0.9600
C32E H32U 0.9600
C32F H32V 0.9600
C32F H32W 0.9600
C32F H32$ 0.9600
C4 O1 1.2968(16)
C4 C5 1.473(2)
C5 C6 1.349(2)
C5 C51 1.488(2)
C51 C52 1.393(2)
C51 C56 1.396(2)
C52 C53 1.387(2)
C52 H52 0.9500
C53 C54 1.387(2)
C53 H53 0.9500
C54 C55 1.389(2)
C54 H54 0.9500
C55 C56 1.384(2)
C55 H55 0.9500
C56 H56 0.9500
C6 C61 1.469(2)
C6 H6 0.9600
C61 C62 1.394(2)
C61 C66 1.397(2)
C62 C63 1.389(2)
C62 H62 0.9500
C63 C64 1.381(3)
C63 H63 0.9500
C64 C65 1.380(3)
C64 H64 0.9500
C65 C66 1.391(2)
C65 H65 0.9500
C66 H66 0.9500

loop_
_geom_torsion_atom_site_label_1
_geom_torsion_atom_site_label_2
_geom_torsion_atom_site_label_3
_geom_torsion_atom_site_label_4
_geom_torsion
Si12 C10 Si11 C112 84.23(15)
Al1 C10 Si11 C112 -66.47(17)
Si12 C10 Si11 C111 -154.05(13)
Al1 C10 Si11 C111 55.25(17)
Si12 C10 Si11 C113 -39.15(18)
Al1 C10 Si11 C113 170.15(13)
Si11 C10 Si12 C122 77.34(15)
Al1 C10 Si12 C122 -133.85(15)
Si11 C10 Si12 C123 -43.42(17)
Al1 C10 Si12 C123 105.39(15)
Si11 C10 Si12 C121 -167.71(12)
Al1 C10 Si12 C121 -18.9(2)
C122 Si12 C10A Si11 42.7(5)
C123 Si12 C10A Si11 -76.3(4)
C121 Si12 C10A Si11 171.2(3)
C122 Si12 C10A Al1 -104.4(4)
C123 Si12 C10A Al1 136.5(4)
C121 Si12 C10A Al1 24.0(5)
C11C Si11 C10A Si12 -80.1(5)
C11B Si11 C10A Si12 49.3(5)
C11A Si11 C10A Si12 159.8(4)
C11C Si11 C10A Al1 70.0(5)
C11B Si11 C10A Al1 -160.7(4)
C11A Si11 C10A Al1 -50.2(4)
Si22 C20 Si21 C211 -173.87(9)
Al1 C20 Si21 C211 -31.72(11)
Si22 C20 Si21 C213 -53.32(12)
Al1 C20 Si21 C213 88.83(11)
Si22 C20 Si21 C212 69.11(11)
Al1 C20 Si21 C212 -148.74(9)
Si21 C20 Si22 C223 -167.27(9)
Al1 C20 Si22 C223 53.58(11)
Si21 C20 Si22 C222 70.77(10)
Al1 C20 Si22 C222 -68.37(10)
Si21 C20 Si22 C221 -49.05(11)
Al1 C20 Si22 C221 171.81(8)
P1 C1 C2 C3 -176.02(12)
Al1 C1 C2 C3 0.5(3)
C1 C2 C3 C31 6.1(2)
C1 C2 C3 C31A -92.0(4)
C1 C2 C3 C33 128.7(2)
C1 C2 C3 C32 -115.9(2)
C1 C2 C3 C33A 146.6(5)
C1 C2 C3 C32A 28.4(4)
C2 C1 P1 C4 -158.12(11)
Al1 C1 P1 C4 24.14(8)
C2 C1 P1 C30 -23.34(14)
Al1 C1 P1 C30 158.93(6)
C4 P1 C30 Si32 67.91(10)
C1 P1 C30 Si32 -60.85(11)
C4 P1 C30 Si31 -150.23(7)
C1 P1 C30 Si31 81.01(9)
P1 C30 Si32 C32E -55.9(5)
Si31 C30 Si32 C32E 163.9(5)
P1 C30 Si32 C322 73.0(4)
Si31 C30 Si32 C322 -67.2(4)
P1 C30 Si32 C321 -163.49(16)
Si31 C30 Si32 C321 56.30(17)
P1 C30 Si32 C32F 71.1(8)
Si31 C30 Si32 C32F -69.1(8)
P1 C30 Si32 C323 -45.51(19)
Si31 C30 Si32 C323 174.28(18)
P1 C30 Si32 C32D -176.3(4)
Si31 C30 Si32 C32D 43.5(4)
C1 P1 C4 O1 -17.32(12)
C30 P1 C4 O1 -155.02(10)
C1 P1 C4 C5 169.52(12)
C30 P1 C4 C5 31.82(15)
C5 C4 O1 Al1 173.37(10)
P1 C4 O1 Al1 -0.19(15)
C10 Al1 O1 C4 139.62(12)
C20 Al1 O1 C4 -102.34(11)
C10A Al1 O1 C4 124.4(2)
C1 Al1 O1 C4 14.87(11)
O1 C4 C5 C6 35.5(2)
P1 C4 C5 C6 -151.52(12)
O1 C4 C5 C51 -149.83(13)
P1 C4 C5 C51 23.18(19)
C6 C5 C51 C52 -126.57(17)
C4 C5 C51 C52 59.13(19)
C6 C5 C51 C56 53.5(2)
C4 C5 C51 C56 -120.76(15)
C56 C51 C52 C53 -0.3(2)
C5 C51 C52 C53 179.81(14)
C51 C52 C53 C54 0.7(2)
C52 C53 C54 C55 -0.4(3)
C53 C54 C55 C56 -0.3(3)
C54 C55 C56 C51 0.7(2)
C52 C51 C56 C55 -0.4(2)
C5 C51 C56 C55 179.47(14)
C4 C5 C6 C61 174.81(15)
C51 C5 C6 C61 0.4(3)
C5 C6 C61 C62 37.1(3)
C5 C6 C61 C66 -142.79(17)
C66 C61 C62 C63 1.3(2)
C6 C61 C62 C63 -178.59(15)
C61 C62 C63 C64 0.3(3)
C62 C63 C64 C65 -1.0(3)
C63 C64 C65 C66 0.1(3)
C64 C65 C66 C61 1.6(3)
C62 C61 C66 C65 -2.3(2)
C6 C61 C66 C65 177.62(15)
